data_9004836
loop_
_publ_author_name
'Pautov, L. A.'
'Agakhanov, A. A.'
'Sokolova, E. V.'
'Hawthorne, F. C.'

_publ_section_title
;Maleevite, BaB2Si2O8, and pekovite, SrB2Si2O8, new mineral species from the
 Dara-i-Pioz alkaline massif, Northern Tajikistan: Description and crystal
 structure Locality: Dara-i-Pioz alkaline massif, Northern Tajikistan
;
_journal_name_full 'The Canadian Mineralogist'
_journal_page_first 107
_journal_page_last 119
_journal_paper_doi 10.2113/gscanmin.42.1.107
_journal_volume 42
_journal_year 2004
_chemical_compound_source 'Dara-i-Pioz alkaline massif, Northern Tajikistan'
_chemical_formula_sum 'B2 O8 Si2 Sr'
_chemical_name_mineral Pekovite
_space_group_IT_number 62
_symmetry_space_group_name_Hall '-P 2ac 2n'
_symmetry_space_group_name_H-M 'P n m a'
_cell_angle_alpha 90
_cell_angle_beta 90
_cell_angle_gamma 90
_cell_formula_units_Z 4
_cell_length_a 8.155
_cell_length_b 7.919
_cell_length_c 8.921
_cell_volume 576.113
_database_code_amcsd 0005929
_exptl_crystal_density_diffrn 3.383
_cod_original_formula_sum 'Sr B2 Si2 O8'
_cod_database_code 9004836

loop_
_space_group_symop_operation_xyz
x,y,z
x,1/2-y,z
-x,1/2+y,-z
1/2-x,1/2+y,1/2+z
1/2+x,1/2-y,1/2-z
1/2+x,y,1/2-z
1/2-x,-y,1/2+z
-x,-y,-z

loop_
_atom_site_aniso_label
_atom_site_aniso_U_11
_atom_site_aniso_U_22
_atom_site_aniso_U_33
_atom_site_aniso_U_12
_atom_site_aniso_U_13
_atom_site_aniso_U_23
SrA 0.01290 0.00370 0.01030 0.00000 -0.00050 0.00000
BT1 0.00830 0.00000 0.00630 -0.00070 0.00070 -0.00060
SiT2 0.00820 0.00060 0.00610 -0.00020 -0.00010 -0.00020
O1 0.01370 0.00470 0.00710 -0.00330 0.00210 -0.00180
O2 0.01140 0.00440 0.00550 -0.00170 -0.00120 -0.00020
O3 0.01130 0.00070 0.01060 0.00150 0.00330 -0.00050
O4 0.01270 0.00010 0.01000 0.00000 0.00190 0.00000
O5 0.00780 0.00460 0.01300 0.00000 0.00260 0.00000

loop_
_atom_site_label
_atom_site_fract_x
_atom_site_fract_y
_atom_site_fract_z
_atom_site_U_iso_or_equiv
_atom_site_type_symbol
_atom_site_attached_hydrogens
SrA 0.38756 0.25000 0.07841 0.00898 Sr 0
BT1 0.26500 0.08080 0.41530 0.00490 B 0
SiT2 0.06105 0.94094 0.19163 0.00500 Si 0
O1 0.20020 0.98330 0.06880 0.00850 O 0
O2 0.13440 0.96370 0.35970 0.00710 O 0
O3 0.41030 0.07250 0.32070 0.00750 O 0
O4 0.49240 0.75000 0.32770 0.00770 O 0
O5 0.19510 0.25000 0.41270 0.00860 O 0

loop_
_cod_changelog_entry_id
_cod_changelog_entry_author
_cod_changelog_entry_date
_cod_changelog_entry_text
1
;cod-tools version 3.8.0
Id: cif_guess_AMCSD_atom_types 9581 2023-05-17 12:35:41Z saulius
;
2023-05-23T09:15:21+03:00
;Derived atom types and hydrogen counts
from atom names that follow the AMCSD naming convention
(Wat == water, O-H == hydroxyl).
;

loop_
_cod_related_entry_id
_cod_related_entry_database
_cod_related_entry_code
1 AMCSD 0005929
